data_1001739
loop_
_publ_author_name
'Millange, F'
'Caignaert, V'
'Mather, G'
'Suard, E'
'Raveau, B'

_publ_section_title
;
Low temperature orthorhombic to monoclinic transition due to size
effect in Nd0.7 Ca0.3-x Srx Mn O3 : evidence for a new type of charge
ordering
;
_journal_coden_ASTM JSSCBI
_journal_name_full 'Journal of Solid State Chemistry'
_journal_page_first 131
_journal_page_last 135
_journal_paper_doi 10.1006/jssc.1996.0368
_journal_volume 127
_journal_year 1996
_chemical_formula_structural '(Nd0.7 Ca0.3) Mn O3'
_chemical_formula_sum 'Ca0.3 Mn Nd0.7 O3'
_chemical_name_systematic
;
Neodymium calcium manganese oxide (0.7/0.3/1/3)
;
_space_group_IT_number 11
_symmetry_cell_setting monoclinic
_symmetry_Int_Tables_number 11
_symmetry_space_group_name_Hall '-P 2yb'
_symmetry_space_group_name_H-M 'P 1 21/m 1'
_cell_angle_alpha 90
_cell_angle_beta 90.2
_cell_angle_gamma 90
_cell_formula_units_Z 4
_cell_length_a 5.4881(1)
_cell_length_b 7.6337(1)
_cell_length_c 5.3968(1)
_cell_volume 226.1
_refine_ls_R_factor_all 0.047
_cod_original_formula_sum 'Ca.3 Mn Nd.7 O3'
_cod_database_code 1001739

loop_
_symmetry_equiv_pos_as_xyz
x,y,z
-x,1/2+y,-z
-x,-y,-z
x,1/2-y,z

loop_
_atom_site_label
_atom_site_type_symbol
_atom_site_symmetry_multiplicity
_atom_site_Wyckoff_symbol
_atom_site_fract_x
_atom_site_fract_y
_atom_site_fract_z
_atom_site_occupancy
_atom_site_attached_hydrogens
_atom_site_calc_flag
Nd1 Nd3+ 2 e 0.0421(5) 0.25 -0.0084(6) 0.7 0 d
Ca1 Ca2+ 2 e 0.0421(5) 0.25 -0.0084(6) 0.3 0 d
Nd2 Nd3+ 2 e 0.5441(5) 0.25 0.5067(5) 0.7 0 d
Ca2 Ca2+ 2 e 0.5441(5) 0.25 0.5067(5) 0.3 0 d
Mn1 Mn4+ 2 c 0. 0. 0.5 1. 0 d
Mn2 Mn3+ 2 b 0.5 0. 0. 1. 0 d
O1 O2- 2 e 0.4837(6) 0.25 0.0756(6) 1. 0 d
O2 O2- 2 e 0.9839(6) 0.25 0.4240(7) 1. 0 d
O3 O2- 4 f 0.2918(4) 0.0412(5) 0.7091(4) 1. 0 d
O4 O2- 4 f 0.7967(4) 0.038(5) 0.7820(4) 1. 0 d

loop_
_atom_type_symbol
_atom_type_oxidation_number
Nd3+ 3.000
Ca2+ 2.000
Mn4+ 3.600
Mn3+ 3.000
O2- -2.000
